data_2239999
loop_
_publ_author_name
'Mague, Joel T.'
'Akkurt, Mehmet'
'Mohamed, Shaaban K.'
'Hassan, Alaa A.'
'Albayati, Mustafa R.'

_publ_section_title
;
 Crystal structure of
 4-((1<i>E</i>)-1-{(2<i>Z</i>)-2-[4-(4-bromophenyl)-3-phenyl-2,3-dihydro-1,3-thiazol-2-ylidene]hydrazin-1-ylidene}ethyl)phenol
 hemihydrate
;
_journal_coeditor_code QM2108
_journal_issue 10
_journal_name_full 'Acta Crystallographica Section E'
_journal_page_first o1124
_journal_page_last o1125
_journal_paper_doi 10.1107/S1600536814019473
_journal_volume 70
_journal_year 2014
_chemical_formula_iupac 'C23 H18 Br N3 O S, 0.5H2 O'
_chemical_formula_moiety 'C23 H18 Br N3 O S, 0.5(H2 O)'
_chemical_formula_sum 'C23 H19 Br N3 O1.5 S'
_chemical_formula_weight 473.38
_chemical_name_systematic
'4-((1<i>E</i>)-1-{(2<i>Z</i>)-2-[4-(4-Bromophenyl)-3-phenyl-2,3-dihydro-1,3-thiazol-2-ylidene]hydrazin-1-ylidene}ethyl)phenol hemihydrate'
_space_group_crystal_system triclinic
_space_group_IT_number 2
_space_group_name_Hall '-P 1'
_space_group_name_H-M_alt 'P -1'
_symmetry_space_group_name_Hall '-P 1'
_symmetry_space_group_name_H-M 'P -1'
_atom_sites_solution_hydrogens mixed
_atom_sites_solution_primary direct
_atom_sites_solution_secondary difmap
_audit_creation_method SHELXL-2014
_cell_angle_alpha 80.515(3)
_cell_angle_beta 88.008(3)
_cell_angle_gamma 86.249(4)
_cell_formula_units_Z 2
_cell_length_a 8.485(2)
_cell_length_b 10.336(2)
_cell_length_c 12.057(3)
_cell_measurement_reflns_used 7895
_cell_measurement_temperature 150(2)
_cell_measurement_theta_max 28.3564
_cell_measurement_theta_min 2.4132
_cell_volume 1040.4(4)
_computing_cell_refinement '<i>SAINT</i> (Bruker, 2013)'
_computing_data_collection '<i>APEX2</i> (Bruker, 2013)'
_computing_data_reduction '<i>SAINT</i> (Bruker, 2013)'
_computing_molecular_graphics '<i>DIAMOND</i> (Brandenburg & Putz, 2012)'
_computing_publication_material '<i>SHELXTL</i> (Sheldrick, 2008)'
_computing_structure_refinement '<i>SHELXL2014</i> (Sheldrick, 2008)'
_computing_structure_solution '<i>SHELXT</i> (Sheldrick, 2008)'
_diffrn_ambient_temperature 150(2)
_diffrn_detector_area_resol_mean 8.3660
_diffrn_measured_fraction_theta_full 0.995
_diffrn_measured_fraction_theta_max 0.985
_diffrn_measurement_device_type 'Bruker SMART APEX CCD'
_diffrn_measurement_method '\f and \w scans'
_diffrn_radiation_monochromator graphite
_diffrn_radiation_type MoK\a
_diffrn_radiation_wavelength 0.71073
_diffrn_reflns_av_R_equivalents 0.0487
_diffrn_reflns_limit_h_max 11
_diffrn_reflns_limit_h_min -11
_diffrn_reflns_limit_k_max 13
_diffrn_reflns_limit_k_min -13
_diffrn_reflns_limit_l_max 16
_diffrn_reflns_limit_l_min -16
_diffrn_reflns_number 18957
_diffrn_reflns_theta_full 27.500
_diffrn_reflns_theta_max 28.510
_diffrn_reflns_theta_min 2.001
_exptl_absorpt_coefficient_mu 2.099
_exptl_absorpt_correction_T_max 0.86
_exptl_absorpt_correction_T_min 0.51
_exptl_absorpt_correction_type multi-scan
_exptl_absorpt_process_details '(<i>SADABS</i>; Bruker, 2013)'
_exptl_crystal_colour orange
_exptl_crystal_density_diffrn 1.511
_exptl_crystal_density_method 'not measured'
_exptl_crystal_description plate
_exptl_crystal_F_000 482
_exptl_crystal_size_max 0.268
_exptl_crystal_size_mid 0.226
_exptl_crystal_size_min 0.074
_refine_diff_density_max 0.849
_refine_diff_density_min -0.318
_refine_ls_extinction_method none
_refine_ls_goodness_of_fit_ref 1.019
_refine_ls_hydrogen_treatment constr
_refine_ls_matrix_type full
_refine_ls_number_parameters 273
_refine_ls_number_reflns 5211
_refine_ls_number_restraints 0
_refine_ls_restrained_S_all 1.019
_refine_ls_R_factor_all 0.0693
_refine_ls_R_factor_gt 0.0462
_refine_ls_shift/su_max 0.000
_refine_ls_shift/su_mean 0.000
_refine_ls_structure_factor_coef Fsqd
_refine_ls_weighting_details 'w=1/[\s^2^(Fo^2^)+(0.0620P)^2^+0.5209P] where P=(Fo^2^+2Fc^2^)/3'
_refine_ls_weighting_scheme calc
_refine_ls_wR_factor_gt 0.1134
_refine_ls_wR_factor_ref 0.1264
_reflns_number_gt 3834
_reflns_number_total 5211
_reflns_threshold_expression I>2\s(I)
_cod_data_source_file qm2108sup1.cif
_cod_data_source_block I
_cod_original_cell_volume 1040.3(4)
_cod_database_code 2239999
_cod_database_fobs_code 2239999
_shelx_space_group_comment
;
The symmetry employed for this shelxl refinement is uniquely defined
by the following loop, which should always be used as a source of
symmetry information in preference to the above space-group names.
They are only intended as comments.
;
_shelx_estimated_absorpt_t_min 0.603
_shelx_estimated_absorpt_t_max 0.860
_shelxl_version_number 2.014

loop_
_space_group_symop_operation_xyz
'x, y, z'
'-x, -y, -z'

loop_
_atom_site_type_symbol
_atom_site_label
_atom_site_fract_x
_atom_site_fract_y
_atom_site_fract_z
_atom_site_U_iso_or_equiv
_atom_site_adp_type
_atom_site_calc_flag
_atom_site_occupancy
Br Br1 -0.12028(5) 0.13286(3) -0.19996(3) 0.05610(15) Uani d 1
S S1 0.40464(9) 0.58630(7) 0.18323(6) 0.03452(17) Uani d 1
O O1 0.9721(3) 0.8848(3) 0.5879(3) 0.0730(8) Uani d 1
H H1 1.0394 0.8562 0.6368 0.110 Uiso calc 1
N N1 0.3970(3) 0.3403(2) 0.16873(18) 0.0301(5) Uani d 1
N N2 0.5690(3) 0.3796(2) 0.3070(2) 0.0369(5) Uani d 1
N N3 0.6250(3) 0.4875(2) 0.34845(19) 0.0354(5) Uani d 1
C C1 0.1997(3) 0.3384(3) 0.0175(2) 0.0290(5) Uani d 1
C C2 0.1835(3) 0.3850(3) -0.0973(2) 0.0347(6) Uani d 1
H H2 0.2382 0.4593 -0.1313 0.042 Uiso calc 1
C C3 0.0891(3) 0.3245(3) -0.1624(2) 0.0370(6) Uani d 1
H H3 0.0798 0.3562 -0.2406 0.044 Uiso calc 1
C C4 0.0090(3) 0.2178(3) -0.1119(2) 0.0374(6) Uani d 1
C C5 0.0177(3) 0.1714(3) 0.0027(2) 0.0357(6) Uani d 1
H H5 -0.0417 0.0999 0.0366 0.043 Uiso calc 1
C C6 0.1144(3) 0.2311(3) 0.0667(2) 0.0343(6) Uani d 1
H H6 0.1231 0.1990 0.1449 0.041 Uiso calc 1
C C7 0.2959(3) 0.4075(3) 0.0851(2) 0.0296(5) Uani d 1
C C8 0.2881(3) 0.5384(3) 0.0827(2) 0.0336(6) Uani d 1
H H8 0.2256 0.5985 0.0314 0.040 Uiso calc 1
C C9 0.4677(3) 0.4211(3) 0.2289(2) 0.0319(6) Uani d 1
C C10 0.4530(3) 0.2040(3) 0.1771(2) 0.0304(5) Uani d 1
C C11 0.4261(3) 0.1177(3) 0.2750(3) 0.0396(7) Uani d 1
H H11 0.3673 0.1464 0.3359 0.048 Uiso calc 1
C C12 0.4863(4) -0.0122(3) 0.2834(3) 0.0457(8) Uani d 1
H H12 0.4673 -0.0727 0.3501 0.055 Uiso calc 1
C C13 0.5730(4) -0.0532(3) 0.1955(3) 0.0460(8) Uani d 1
H H13 0.6136 -0.1419 0.2018 0.055 Uiso calc 1
C C14 0.6010(4) 0.0336(3) 0.0988(3) 0.0426(7) Uani d 1
H H14 0.6619 0.0052 0.0388 0.051 Uiso calc 1
C C15 0.5403(3) 0.1627(3) 0.0889(2) 0.0369(6) Uani d 1
H H15 0.5586 0.2227 0.0217 0.044 Uiso calc 1
C C16 0.6881(3) 0.4600(3) 0.4462(2) 0.0321(6) Uani d 1
C C17 0.6960(4) 0.3259(3) 0.5167(2) 0.0383(6) Uani d 1
H H17A 0.6467 0.2643 0.4769 0.058 Uiso calc 1
H H17B 0.6399 0.3296 0.5886 0.058 Uiso calc 1
H H17C 0.8067 0.2963 0.5305 0.058 Uiso calc 1
C C18 0.7578(3) 0.5707(3) 0.4874(2) 0.0332(6) Uani d 1
C C19 0.7384(4) 0.6989(3) 0.4292(3) 0.0410(7) Uani d 1
H H19 0.6745 0.7152 0.3646 0.049 Uiso calc 1
C C20 0.8087(4) 0.8027(3) 0.4621(3) 0.0483(8) Uani d 1
H H20 0.7939 0.8886 0.4201 0.058 Uiso calc 1
C C21 0.9007(4) 0.7810(3) 0.5567(3) 0.0483(8) Uani d 1
C C22 0.9198(4) 0.6557(3) 0.6184(3) 0.0455(7) Uani d 1
H H22 0.9815 0.6406 0.6840 0.055 Uiso calc 1
C C23 0.8486(3) 0.5521(3) 0.5839(2) 0.0379(6) Uani d 1
H H23 0.8620 0.4666 0.6270 0.045 Uiso calc 1
O O2 1.1835(4) 0.8167(5) 0.7301(4) 0.0451(11) Uani d 0.5
H H2A 1.2451 0.8144 0.6743 0.054 Uiso d 0.5
H H2B 1.1914 0.7404 0.7668 0.054 Uiso d 0.5

loop_
_atom_site_aniso_label
_atom_site_aniso_U_11
_atom_site_aniso_U_22
_atom_site_aniso_U_33
_atom_site_aniso_U_12
_atom_site_aniso_U_13
_atom_site_aniso_U_23
Br1 0.0777(3) 0.0379(2) 0.0543(2) -0.00352(16) -0.03883(18) -0.00462(14)
S1 0.0432(4) 0.0256(3) 0.0347(4) -0.0034(3) -0.0061(3) -0.0030(3)
O1 0.0642(17) 0.0498(16) 0.114(3) -0.0017(13) -0.0168(16) -0.0361(16)
N1 0.0385(12) 0.0249(11) 0.0263(11) -0.0011(9) -0.0074(9) -0.0010(8)
N2 0.0451(13) 0.0337(13) 0.0319(12) -0.0062(10) -0.0093(10) -0.0017(10)
N3 0.0430(13) 0.0340(13) 0.0296(12) -0.0060(10) -0.0082(10) -0.0032(9)
C1 0.0294(12) 0.0261(13) 0.0301(13) 0.0052(10) -0.0044(10) -0.0028(10)
C2 0.0343(14) 0.0335(15) 0.0332(14) 0.0016(11) -0.0020(11) 0.0018(11)
C3 0.0408(15) 0.0381(16) 0.0303(14) 0.0058(12) -0.0102(12) -0.0014(11)
C4 0.0424(15) 0.0304(15) 0.0404(15) 0.0074(12) -0.0170(12) -0.0091(12)
C5 0.0437(15) 0.0242(13) 0.0386(15) -0.0005(11) -0.0093(12) -0.0019(11)
C6 0.0433(15) 0.0288(14) 0.0294(13) -0.0003(11) -0.0054(11) -0.0008(10)
C7 0.0319(13) 0.0263(13) 0.0292(13) -0.0002(10) -0.0031(10) -0.0003(10)
C8 0.0357(14) 0.0272(14) 0.0367(15) 0.0005(11) -0.0076(11) -0.0007(11)
C9 0.0386(14) 0.0285(13) 0.0278(13) -0.0039(11) -0.0016(11) -0.0012(10)
C10 0.0319(13) 0.0246(13) 0.0338(14) -0.0020(10) -0.0096(11) 0.0004(10)
C11 0.0404(15) 0.0365(16) 0.0384(16) 0.0003(12) 0.0003(13) 0.0029(12)
C12 0.0494(17) 0.0319(16) 0.0494(18) 0.0003(13) -0.0087(14) 0.0127(13)
C13 0.0480(17) 0.0315(16) 0.058(2) 0.0078(13) -0.0207(15) -0.0061(14)
C14 0.0451(17) 0.0420(17) 0.0427(17) 0.0022(13) -0.0085(13) -0.0134(13)
C15 0.0424(15) 0.0361(15) 0.0322(14) -0.0024(12) -0.0048(12) -0.0047(11)
C16 0.0351(13) 0.0347(15) 0.0245(13) 0.0028(11) -0.0026(10) -0.0005(10)
C17 0.0488(16) 0.0353(15) 0.0297(14) 0.0007(13) -0.0087(12) -0.0013(11)
C18 0.0321(13) 0.0376(15) 0.0294(13) 0.0011(11) -0.0031(11) -0.0047(11)
C19 0.0455(16) 0.0392(17) 0.0382(16) 0.0023(13) -0.0087(13) -0.0063(13)
C20 0.0512(18) 0.0372(17) 0.057(2) 0.0005(14) -0.0099(15) -0.0074(14)
C21 0.0410(16) 0.0482(19) 0.061(2) 0.0012(14) -0.0070(15) -0.0239(16)
C22 0.0374(15) 0.058(2) 0.0430(17) 0.0024(14) -0.0106(13) -0.0152(15)
C23 0.0360(14) 0.0442(17) 0.0332(15) 0.0004(12) -0.0038(12) -0.0057(12)
O2 0.0275(19) 0.060(3) 0.057(3) 0.0017(18) -0.0138(18) -0.035(2)

loop_
_atom_type_symbol
_atom_type_description
_atom_type_scat_dispersion_real
_atom_type_scat_dispersion_imag
_atom_type_scat_source
C C 0.0033 0.0016 'International Tables Vol C Tables 4.2.6.8 and 6.1.1.4'
H H 0.0000 0.0000 'International Tables Vol C Tables 4.2.6.8 and 6.1.1.4'
N N 0.0061 0.0033 'International Tables Vol C Tables 4.2.6.8 and 6.1.1.4'
O O 0.0106 0.0060 'International Tables Vol C Tables 4.2.6.8 and 6.1.1.4'
S S 0.1246 0.1234 'International Tables Vol C Tables 4.2.6.8 and 6.1.1.4'
Br Br -0.2901 2.4595 'International Tables Vol C Tables 4.2.6.8 and 6.1.1.4'

loop_
_geom_angle_atom_site_label_1
_geom_angle_atom_site_label_2
_geom_angle_atom_site_label_3
_geom_angle
C8 S1 C9 90.06(13)
C21 O1 H1 109.5
C9 N1 C7 114.0(2)
C9 N1 C10 119.9(2)
C7 N1 C10 124.7(2)
C9 N2 N3 109.8(2)
C16 N3 N2 115.3(2)
C2 C1 C6 118.6(2)
C2 C1 C7 119.8(2)
C6 C1 C7 121.6(2)
C3 C2 C1 121.1(3)
C3 C2 H2 119.5
C1 C2 H2 119.5
C4 C3 C2 118.9(3)
C4 C3 H3 120.6
C2 C3 H3 120.6
C3 C4 C5 121.8(3)
C3 C4 Br1 119.5(2)
C5 C4 Br1 118.7(2)
C6 C5 C4 118.9(3)
C6 C5 H5 120.6
C4 C5 H5 120.6
C5 C6 C1 120.8(3)
C5 C6 H6 119.6
C1 C6 H6 119.6
C8 C7 N1 112.4(2)
C8 C7 C1 125.0(2)
N1 C7 C1 122.4(2)
C7 C8 S1 113.1(2)
C7 C8 H8 123.5
S1 C8 H8 123.5
N2 C9 N1 123.9(2)
N2 C9 S1 125.6(2)
N1 C9 S1 110.52(19)
C11 C10 C15 120.5(3)
C11 C10 N1 119.8(2)
C15 C10 N1 119.6(2)
C10 C11 C12 119.1(3)
C10 C11 H11 120.5
C12 C11 H11 120.5
C13 C12 C11 120.4(3)
C13 C12 H12 119.8
C11 C12 H12 119.8
C14 C13 C12 120.2(3)
C14 C13 H13 119.9
C12 C13 H13 119.9
C13 C14 C15 120.0(3)
C13 C14 H14 120.0
C15 C14 H14 120.0
C10 C15 C14 119.8(3)
C10 C15 H15 120.1
C14 C15 H15 120.1
N3 C16 C18 116.0(2)
N3 C16 C17 124.2(3)
C18 C16 C17 119.8(2)
C16 C17 H17A 109.5
C16 C17 H17B 109.5
H17A C17 H17B 109.5
C16 C17 H17C 109.5
H17A C17 H17C 109.5
H17B C17 H17C 109.5
C19 C18 C23 116.8(3)
C19 C18 C16 121.0(2)
C23 C18 C16 122.2(3)
C20 C19 C18 122.3(3)
C20 C19 H19 118.9
C18 C19 H19 118.9
C19 C20 C21 119.7(3)
C19 C20 H20 120.2
C21 C20 H20 120.2
O1 C21 C20 119.2(3)
O1 C21 C22 121.0(3)
C20 C21 C22 119.8(3)
C21 C22 C23 119.9(3)
C21 C22 H22 120.1
C23 C22 H22 120.1
C22 C23 C18 121.5(3)
C22 C23 H23 119.2
C18 C23 H23 119.2
H2A O2 H2B 104.8

loop_
_geom_bond_atom_site_label_1
_geom_bond_atom_site_label_2
_geom_bond_distance
Br1 C4 1.902(3)
S1 C8 1.743(3)
S1 C9 1.760(3)
O1 C21 1.376(4)
O1 H1 0.8400
N1 C9 1.371(3)
N1 C7 1.409(3)
N1 C10 1.446(3)
N2 C9 1.297(4)
N2 N3 1.411(3)
N3 C16 1.293(3)
C1 C2 1.397(4)
C1 C6 1.401(4)
C1 C7 1.467(4)
C2 C3 1.385(4)
C2 H2 0.9500
C3 C4 1.377(4)
C3 H3 0.9500
C4 C5 1.388(4)
C5 C6 1.385(4)
C5 H5 0.9500
C6 H6 0.9500
C7 C8 1.346(4)
C8 H8 0.9500
C10 C11 1.379(4)
C10 C15 1.384(4)
C11 C12 1.394(4)
C11 H11 0.9500
C12 C13 1.377(5)
C12 H12 0.9500
C13 C14 1.372(5)
C13 H13 0.9500
C14 C15 1.387(4)
C14 H14 0.9500
C15 H15 0.9500
C16 C18 1.484(4)
C16 C17 1.500(4)
C17 H17A 0.9800
C17 H17B 0.9800
C17 H17C 0.9800
C18 C19 1.396(4)
C18 C23 1.397(4)
C19 C20 1.380(5)
C19 H19 0.9500
C20 C21 1.384(5)
C20 H20 0.9500
C21 C22 1.386(5)
C22 C23 1.391(4)
C22 H22 0.9500
C23 H23 0.9500
O2 H2A 0.8397
O2 H2B 0.8384

loop_
_geom_hbond_atom_site_label_D
_geom_hbond_atom_site_label_H
_geom_hbond_atom_site_label_A
_geom_hbond_site_symmetry_A
_geom_hbond_distance_DH
_geom_hbond_distance_HA
_geom_hbond_distance_DA
_geom_hbond_angle_DHA
O1 H1 O2 . 0.84 1.67 2.511(5) 173
O2 H2A N2 2_766 0.84 2.45 2.898(5) 114
C17 H17B S1 2_666 0.98 3.02 3.925(3) 154

loop_
_geom_torsion_atom_site_label_1
_geom_torsion_atom_site_label_2
_geom_torsion_atom_site_label_3
_geom_torsion_atom_site_label_4
_geom_torsion
C9 N2 N3 C16 160.3(2)
C6 C1 C2 C3 -1.9(4)
C7 C1 C2 C3 -177.8(2)
C1 C2 C3 C4 0.8(4)
C2 C3 C4 C5 1.5(4)
C2 C3 C4 Br1 -179.6(2)
C3 C4 C5 C6 -2.5(4)
Br1 C4 C5 C6 178.6(2)
C4 C5 C6 C1 1.3(4)
C2 C1 C6 C5 0.8(4)
C7 C1 C6 C5 176.6(2)
C9 N1 C7 C8 -0.9(3)
C10 N1 C7 C8 -167.2(2)
C9 N1 C7 C1 -175.1(2)
C10 N1 C7 C1 18.5(4)
C2 C1 C7 C8 46.9(4)
C6 C1 C7 C8 -128.9(3)
C2 C1 C7 N1 -139.6(3)
C6 C1 C7 N1 44.6(4)
N1 C7 C8 S1 0.0(3)
C1 C7 C8 S1 174.1(2)
C9 S1 C8 C7 0.6(2)
N3 N2 C9 N1 177.1(2)
N3 N2 C9 S1 -1.5(3)
C7 N1 C9 N2 -177.5(3)
C10 N1 C9 N2 -10.4(4)
C7 N1 C9 S1 1.3(3)
C10 N1 C9 S1 168.41(19)
C8 S1 C9 N2 177.7(3)
C8 S1 C9 N1 -1.1(2)
C9 N1 C10 C11 70.7(3)
C7 N1 C10 C11 -123.7(3)
C9 N1 C10 C15 -105.9(3)
C7 N1 C10 C15 59.7(4)
C15 C10 C11 C12 -0.8(4)
N1 C10 C11 C12 -177.5(3)
C10 C11 C12 C13 0.8(5)
C11 C12 C13 C14 0.0(5)
C12 C13 C14 C15 -0.7(5)
C11 C10 C15 C14 0.1(4)
N1 C10 C15 C14 176.8(3)
C13 C14 C15 C10 0.7(4)
N2 N3 C16 C18 175.8(2)
N2 N3 C16 C17 -3.3(4)
N3 C16 C18 C19 7.3(4)
C17 C16 C18 C19 -173.5(3)
N3 C16 C18 C23 -171.0(3)
C17 C16 C18 C23 8.1(4)
C23 C18 C19 C20 1.9(4)
C16 C18 C19 C20 -176.5(3)
C18 C19 C20 C21 -0.7(5)
C19 C20 C21 O1 179.1(3)
C19 C20 C21 C22 -0.9(5)
O1 C21 C22 C23 -178.9(3)
C20 C21 C22 C23 1.0(5)
C21 C22 C23 C18 0.3(5)
C19 C18 C23 C22 -1.7(4)
C16 C18 C23 C22 176.7(3)
